data_7049262
loop_
_publ_author_name
'Huang, Shuang'
'Hong, Xi'
'Cui, He-Zhen'
'Zhou, Quan'
'Lin, Yue-Jian'
'Hou, Xiu-Feng'

_publ_section_title
;
 N-Methylation of ortho-substituted aromatic amines with methanol
 catalyzed by 2-arylbenzo[d]oxazole NHC-Ir(iii) complexes.
;
_journal_issue 15
_journal_name_full 'Dalton transactions (Cambridge, England : 2003)'
_journal_page_first 5072
_journal_page_last 5082
_journal_paper_doi 10.1039/c9dt00218a
_journal_volume 48
_journal_year 2019
_chemical_formula_sum 'C38 H42 Br0.13 Cl0.87 F6 Ir N3 O P'
_chemical_formula_weight 935.15
_space_group_crystal_system monoclinic
_space_group_IT_number 14
_space_group_name_Hall '-P 2ybc'
_space_group_name_H-M_alt 'P 1 21/c 1'
_symmetry_space_group_name_Hall '-P 2ybc'
_symmetry_space_group_name_H-M 'P 1 21/c 1'
_atom_sites_solution_hydrogens geom
_audit_creation_method SHELXL-2014/7
_audit_update_record
;
2018-12-27 deposited with the CCDC.
2019-02-05 downloaded from the CCDC.
;
_cell_angle_alpha 90
_cell_angle_beta 106.6660(10)
_cell_angle_gamma 90
_cell_formula_units_Z 4
_cell_length_a 10.9323(4)
_cell_length_b 20.3254(7)
_cell_length_c 17.5400(6)
_cell_measurement_reflns_used 9938
_cell_measurement_temperature 173(2)
_cell_measurement_theta_max 56.98
_cell_measurement_theta_min 2.97
_cell_volume 3733.7(2)
_computing_cell_refinement 'Bruker SAINT'
_computing_data_collection 'Bruker APEX2'
_computing_data_reduction 'Bruker SAINT'
_computing_molecular_graphics 'Bruker SHELXTL'
_computing_publication_material 'Bruker SHELXTL'
_computing_structure_refinement 'SHELXL-2014/7 (Sheldrick, 2014)'
_computing_structure_solution 'SHELXS-97 (Sheldrick 2008)'
_diffrn_ambient_temperature 173(2)
_diffrn_measured_fraction_theta_full 0.997
_diffrn_measured_fraction_theta_max 0.996
_diffrn_measurement_device_type 'Bruker APEX-II CCD'
_diffrn_measurement_method '\f and \w scans'
_diffrn_radiation_type GaK\a
_diffrn_radiation_wavelength 1.34138
_diffrn_reflns_av_R_equivalents 0.0414
_diffrn_reflns_av_unetI/netI 0.0316
_diffrn_reflns_Laue_measured_fraction_full 0.997
_diffrn_reflns_Laue_measured_fraction_max 0.996
_diffrn_reflns_limit_h_max 13
_diffrn_reflns_limit_h_min -13
_diffrn_reflns_limit_k_max 25
_diffrn_reflns_limit_k_min -25
_diffrn_reflns_limit_l_max 21
_diffrn_reflns_limit_l_min -21
_diffrn_reflns_number 33567
_diffrn_reflns_point_group_measured_fraction_full 0.997
_diffrn_reflns_point_group_measured_fraction_max 0.996
_diffrn_reflns_theta_full 53.594
_diffrn_reflns_theta_max 57.030
_diffrn_reflns_theta_min 3.784
_exptl_absorpt_coefficient_mu 5.755
_exptl_absorpt_correction_T_max 0.336
_exptl_absorpt_correction_T_min 0.173
_exptl_absorpt_correction_type multi-scan
_exptl_absorpt_process_details sadabs
_exptl_crystal_colour yellow
_exptl_crystal_density_diffrn 1.673
_exptl_crystal_description block
_exptl_crystal_F_000 1866
_exptl_crystal_size_max 0.420
_exptl_crystal_size_mid 0.220
_exptl_crystal_size_min 0.200
_refine_diff_density_max 0.771
_refine_diff_density_min -0.781
_refine_diff_density_rms 0.086
_refine_ls_extinction_method none
_refine_ls_goodness_of_fit_ref 1.103
_refine_ls_hydrogen_treatment constr
_refine_ls_matrix_type full
_refine_ls_number_parameters 524
_refine_ls_number_reflns 7625
_refine_ls_number_restraints 114
_refine_ls_restrained_S_all 1.136
_refine_ls_R_factor_all 0.0329
_refine_ls_R_factor_gt 0.0301
_refine_ls_shift/su_max 0.006
_refine_ls_shift/su_mean 0.000
_refine_ls_structure_factor_coef Fsqd
_refine_ls_weighting_details 'w=1/[\s^2^(Fo^2^)+(0.0231P)^2^+6.1895P] where P=(Fo^2^+2Fc^2^)/3'
_refine_ls_weighting_scheme calc
_refine_ls_wR_factor_gt 0.0694
_refine_ls_wR_factor_ref 0.0710
_reflns_Friedel_coverage 0.000
_reflns_number_gt 7106
_reflns_number_total 7625
_reflns_threshold_expression 'I > 2\s(I)'
_cod_data_source_file c9dt00218a1.cif
_cod_data_source_block ga_80412d_a
_cod_depositor_comments 'Adding full bibliography for 7049259--7049262.cif.'
_cod_database_code 7049262
_shelx_shelxl_version_number 2014/7
_shelx_space_group_comment
; 
The symmetry employed for this shelxl refinement is uniquely defined 
by the following loop, which should always be used as a source of 
symmetry information in preference to the above space-group names. 
They are only intended as comments. 
;
_shelx_estimated_absorpt_t_min 0.196
_shelx_estimated_absorpt_t_max 0.392

loop_
_space_group_symop_operation_xyz
'x, y, z'
'-x, y+1/2, -z+1/2'
'-x, -y, -z'
'x, -y-1/2, z-1/2'

loop_
_atom_site_label
_atom_site_type_symbol
_atom_site_fract_x
_atom_site_fract_y
_atom_site_fract_z
_atom_site_U_iso_or_equiv
_atom_site_adp_type
_atom_site_occupancy
_atom_site_site_symmetry_order
_atom_site_calc_flag
_atom_site_refinement_flags_posn
_atom_site_refinement_flags_adp
_atom_site_refinement_flags_occupancy
_atom_site_disorder_assembly
_atom_site_disorder_group
Ir1 Ir 0.39106(2) 0.66859(2) 0.30170(2) 0.02521(6) Uani 1 1 d . . . . .
Cl1 Cl 0.59361(6) 0.61431(4) 0.31502(4) 0.03204(15) Uani 0.87 1 d . . P . .
Br1 Br 0.59361(6) 0.61431(4) 0.31502(4) 0.03204(15) Uani 0.13 1 d . . P . .
P1 P 0.00851(11) 0.35886(7) 0.03159(7) 0.0561(3) Uani 1 1 d D . . . .
F1 F 0.1524(7) 0.3685(6) 0.0629(7) 0.132(4) Uani 0.679(7) 1 d . U P A 1
F2 F -0.1455(4) 0.3654(3) -0.0032(3) 0.0819(18) Uani 0.679(7) 1 d . U P A 1
F3 F -0.0055(6) 0.3713(3) 0.1170(3) 0.0729(17) Uani 0.679(7) 1 d . U P A 1
F4 F 0.0115(8) 0.3570(5) -0.0586(4) 0.116(3) Uani 0.679(7) 1 d . U P A 1
F5 F 0.0017(7) 0.4402(3) 0.0231(3) 0.114(3) Uani 0.679(7) 1 d D U P A 1
F6 F -0.0036(10) 0.2865(3) 0.0336(4) 0.105(3) Uani 0.679(7) 1 d . U P A 1
F1' F 0.0820(12) 0.2995(6) -0.0002(9) 0.098(5) Uani 0.321(7) 1 d D U P A 2
F2' F -0.0380(15) 0.4092(9) 0.0805(12) 0.130(6) Uani 0.321(7) 1 d D U P A 2
F3' F -0.0991(13) 0.3050(9) 0.0316(6) 0.099(5) Uani 0.321(7) 1 d . U P A 2
F4' F 0.1367(16) 0.3915(8) 0.0477(11) 0.099(7) Uani 0.321(7) 1 d D U P A 2
F5' F 0.0839(14) 0.3233(9) 0.1201(7) 0.127(6) Uani 0.321(7) 1 d D U P A 2
F6' F -0.0417(16) 0.3742(8) -0.0516(8) 0.100(5) Uani 0.321(7) 1 d D U P A 2
N1 N 0.3765(2) 0.61041(14) 0.39834(15) 0.0274(6) Uani 1 1 d . . . . .
N2 N 0.1969(2) 0.56139(15) 0.22937(16) 0.0302(6) Uani 1 1 d . . . . .
N3 N 0.3375(3) 0.56546(13) 0.16670(15) 0.0264(5) Uani 1 1 d . . . . .
O1 O 0.2925(2) 0.55367(14) 0.47977(14) 0.0381(6) Uani 1 1 d . . . . .
C1 C 0.4719(3) 0.60249(16) 0.47168(18) 0.0264(6) Uani 1 1 d . . . . .
C2 C 0.5956(3) 0.62556(17) 0.4994(2) 0.0298(7) Uani 1 1 d . . . . .
H2 H 0.6319 0.6516 0.4665 0.036 Uiso 1 1 calc R U . . .
C3 C 0.6661(3) 0.60965(18) 0.5770(2) 0.0343(8) Uani 1 1 d . . . . .
C4 C 0.6085(3) 0.57070(18) 0.6236(2) 0.0356(8) Uani 1 1 d . . . . .
H4 H 0.6578 0.5591 0.6759 0.043 Uiso 1 1 calc R U . . .
C5 C 0.4837(4) 0.54853(18) 0.5970(2) 0.0360(8) Uani 1 1 d . . . . .
H5 H 0.4461 0.5225 0.6292 0.043 Uiso 1 1 calc R U . . .
C6 C 0.4180(3) 0.56683(17) 0.5208(2) 0.0308(7) Uani 1 1 d . . . . .
C7 C 0.2748(3) 0.58214(19) 0.4074(2) 0.0337(8) Uani 1 1 d . . . . .
C8 C 0.1444(3) 0.5833(2) 0.3556(2) 0.0453(10) Uani 1 1 d . . . . .
C9 C 0.0488(4) 0.5926(4) 0.3934(3) 0.0784(19) Uani 1 1 d . U . . .
H9 H 0.0711 0.5963 0.4497 0.094 Uiso 1 1 calc R U . . .
C10 C -0.0775(4) 0.5964(4) 0.3492(3) 0.099(2) Uani 1 1 d . U . . .
H10 H -0.1419 0.6014 0.3754 0.119 Uiso 1 1 calc R U . . .
C11 C -0.1110(4) 0.5930(4) 0.2675(3) 0.089(2) Uani 1 1 d . U . . .
H11 H -0.1979 0.5975 0.2373 0.107 Uiso 1 1 calc R U . . .
C12 C -0.0181(4) 0.5830(3) 0.2293(3) 0.0580(13) Uani 1 1 d . . . . .
H12 H -0.0412 0.5797 0.1729 0.070 Uiso 1 1 calc R U . . .
C13 C 0.1091(3) 0.5780(2) 0.2736(2) 0.0394(9) Uani 1 1 d . . . . .
C14 C 0.3040(3) 0.59404(16) 0.22716(18) 0.0258(6) Uani 1 1 d . . . . .
C15 C 0.2527(3) 0.51592(18) 0.1319(2) 0.0339(7) Uani 1 1 d . . . . .
H15 H 0.2566 0.4890 0.0884 0.041 Uiso 1 1 calc R U . . .
C16 C 0.1648(3) 0.51325(19) 0.1707(2) 0.0353(8) Uani 1 1 d . . . . .
H16 H 0.0939 0.4841 0.1605 0.042 Uiso 1 1 calc R U . . .
C17 C 0.8032(4) 0.6355(2) 0.6082(2) 0.0432(9) Uani 1 1 d . . . . .
C18 C 0.8782(4) 0.6166(4) 0.5498(3) 0.0797(19) Uani 1 1 d . . . . .
H18A H 0.8772 0.5687 0.5435 0.120 Uiso 1 1 calc R U . . .
H18B H 0.9666 0.6318 0.5705 0.120 Uiso 1 1 calc R U . . .
H18C H 0.8387 0.6373 0.4981 0.120 Uiso 1 1 calc R U . . .
C19 C 0.8009(5) 0.7109(3) 0.6118(4) 0.0756(16) Uani 1 1 d . . . . .
H19A H 0.7564 0.7284 0.5590 0.113 Uiso 1 1 calc R U . . .
H19B H 0.8886 0.7277 0.6284 0.113 Uiso 1 1 calc R U . . .
H19C H 0.7563 0.7248 0.6502 0.113 Uiso 1 1 calc R U . . .
C20 C 0.8729(5) 0.6080(3) 0.6899(3) 0.0737(16) Uani 1 1 d . . . . .
H20A H 0.8277 0.6211 0.7284 0.111 Uiso 1 1 calc R U . . .
H20B H 0.9602 0.6254 0.7068 0.111 Uiso 1 1 calc R U . . .
H20C H 0.8756 0.5599 0.6872 0.111 Uiso 1 1 calc R U . . .
C21 C 0.4391(3) 0.58454(16) 0.1323(2) 0.0286(7) Uani 1 1 d . . . . .
H21A H 0.4824 0.6242 0.1603 0.034 Uiso 1 1 calc R U . . .
H21B H 0.4006 0.5964 0.0758 0.034 Uiso 1 1 calc R U . . .
C22 C 0.5379(3) 0.53103(16) 0.13741(19) 0.0271(7) Uani 1 1 d . . . . .
C23 C 0.6236(3) 0.53760(17) 0.0916(2) 0.0317(7) Uani 1 1 d . . . . .
C24 C 0.7167(3) 0.4895(2) 0.0978(2) 0.0395(8) Uani 1 1 d . . . . .
H24 H 0.7747 0.4934 0.0668 0.047 Uiso 1 1 calc R U . . .
C25 C 0.7264(4) 0.43632(19) 0.1482(2) 0.0443(9) Uani 1 1 d . . . . .
H25 H 0.7903 0.4039 0.1515 0.053 Uiso 1 1 calc R U . . .
C26 C 0.6422(4) 0.43039(19) 0.1938(2) 0.0443(9) Uani 1 1 d . . . . .
H26 H 0.6494 0.3943 0.2292 0.053 Uiso 1 1 calc R U . . .
C27 C 0.5479(4) 0.47711(17) 0.1876(2) 0.0352(8) Uani 1 1 d . . . . .
H27 H 0.4892 0.4723 0.2180 0.042 Uiso 1 1 calc R U . . .
C28 C 0.6173(4) 0.5956(2) 0.0374(2) 0.0419(9) Uani 1 1 d . . . . .
H28A H 0.6902 0.5944 0.0155 0.063 Uiso 1 1 calc R U . . .
H28B H 0.6199 0.6364 0.0676 0.063 Uiso 1 1 calc R U . . .
H28C H 0.5377 0.5939 -0.0061 0.063 Uiso 1 1 calc R U . . .
C29 C 0.3706(4) 0.76180(17) 0.3617(2) 0.0368(8) Uani 1 1 d . . . . .
C30 C 0.4767(4) 0.76736(17) 0.3328(2) 0.0402(9) Uani 1 1 d . . . . .
C31 C 0.4312(5) 0.75722(18) 0.2465(3) 0.0537(12) Uani 1 1 d . . . . .
C32 C 0.2965(5) 0.7483(2) 0.2248(2) 0.0546(12) Uani 1 1 d . . . . .
C33 C 0.2581(4) 0.74824(19) 0.2956(2) 0.0460(10) Uani 1 1 d . . . . .
C34 C 0.3684(5) 0.7684(2) 0.4458(2) 0.0501(10) Uani 1 1 d . . . . .
H34A H 0.4544 0.7608 0.4814 0.075 Uiso 1 1 calc R U . . .
H34B H 0.3094 0.7360 0.4568 0.075 Uiso 1 1 calc R U . . .
H34C H 0.3402 0.8128 0.4545 0.075 Uiso 1 1 calc R U . . .
C35 C 0.6108(4) 0.7829(2) 0.3788(4) 0.0661(14) Uani 1 1 d . . . . .
H35A H 0.6289 0.8292 0.3705 0.099 Uiso 1 1 calc R U . . .
H35B H 0.6694 0.7547 0.3606 0.099 Uiso 1 1 calc R U . . .
H35C H 0.6221 0.7752 0.4356 0.099 Uiso 1 1 calc R U . . .
C36 C 0.5144(8) 0.7639(3) 0.1926(4) 0.094(2) Uani 1 1 d . U . . .
H36A H 0.4737 0.7421 0.1418 0.141 Uiso 1 1 calc R U . . .
H36B H 0.5974 0.7434 0.2175 0.141 Uiso 1 1 calc R U . . .
H36C H 0.5267 0.8107 0.1832 0.141 Uiso 1 1 calc R U . . .
C37 C 0.2107(7) 0.7428(3) 0.1418(3) 0.098(2) Uani 1 1 d . U . . .
H37A H 0.1386 0.7140 0.1413 0.147 Uiso 1 1 calc R U . . .
H37B H 0.2585 0.7242 0.1074 0.147 Uiso 1 1 calc R U . . .
H37C H 0.1788 0.7865 0.1223 0.147 Uiso 1 1 calc R U . . .
C38 C 0.1236(4) 0.7474(3) 0.3009(4) 0.0824(19) Uani 1 1 d . U . . .
H38A H 0.0950 0.7925 0.3052 0.124 Uiso 1 1 calc R U . . .
H38B H 0.1201 0.7222 0.3479 0.124 Uiso 1 1 calc R U . . .
H38C H 0.0677 0.7267 0.2530 0.124 Uiso 1 1 calc R U . . .

loop_
_atom_site_aniso_label
_atom_site_aniso_U_11
_atom_site_aniso_U_22
_atom_site_aniso_U_33
_atom_site_aniso_U_23
_atom_site_aniso_U_13
_atom_site_aniso_U_12
Ir1 0.02535(8) 0.02530(8) 0.02279(8) -0.00358(5) 0.00342(5) 0.00354(5)
Cl1 0.0234(3) 0.0383(4) 0.0336(4) -0.0023(3) 0.0068(3) 0.0027(3)
Br1 0.0234(3) 0.0383(4) 0.0336(4) -0.0023(3) 0.0068(3) 0.0027(3)
P1 0.0441(6) 0.0808(9) 0.0473(6) -0.0128(6) 0.0194(5) -0.0196(6)
F1 0.032(3) 0.220(11) 0.134(7) -0.002(7) 0.007(3) 0.018(5)
F2 0.050(3) 0.100(4) 0.086(4) -0.032(3) 0.003(2) 0.000(2)
F3 0.086(4) 0.095(4) 0.043(2) -0.018(2) 0.027(2) -0.028(3)
F4 0.128(6) 0.175(9) 0.064(4) -0.011(5) 0.057(4) -0.019(6)
F5 0.154(6) 0.066(3) 0.079(4) 0.008(3) -0.034(4) -0.033(4)
F6 0.174(8) 0.057(3) 0.078(4) 0.010(3) 0.029(5) 0.024(4)
F1' 0.100(9) 0.087(8) 0.107(10) -0.049(7) 0.027(8) 0.015(7)
F2' 0.097(8) 0.141(10) 0.162(10) -0.042(8) 0.051(7) 0.031(7)
F3' 0.081(8) 0.167(13) 0.051(6) -0.015(7) 0.023(6) -0.082(9)
F4' 0.113(13) 0.085(8) 0.130(12) -0.075(8) 0.087(10) -0.076(8)
F5' 0.095(9) 0.205(14) 0.065(7) 0.011(8) -0.004(6) -0.061(10)
F6' 0.111(9) 0.094(7) 0.077(8) 0.055(6) -0.002(6) 0.014(7)
N1 0.0226(13) 0.0352(15) 0.0234(13) -0.0040(11) 0.0048(10) 0.0003(11)
N2 0.0235(13) 0.0426(17) 0.0238(14) -0.0076(12) 0.0057(11) -0.0058(12)
N3 0.0280(13) 0.0275(14) 0.0245(13) -0.0045(11) 0.0085(11) -0.0006(11)
O1 0.0298(12) 0.0575(16) 0.0282(13) -0.0052(11) 0.0102(10) -0.0102(11)
C1 0.0262(15) 0.0289(16) 0.0228(15) -0.0027(12) 0.0047(12) 0.0021(13)
C2 0.0277(16) 0.0313(17) 0.0278(17) -0.0011(13) 0.0038(13) -0.0006(13)
C3 0.0342(18) 0.0366(19) 0.0297(18) -0.0039(14) 0.0051(14) 0.0024(15)
C4 0.041(2) 0.0392(19) 0.0230(17) -0.0002(14) 0.0040(14) 0.0073(16)
C5 0.044(2) 0.0376(19) 0.0276(18) 0.0007(14) 0.0119(15) 0.0000(16)
C6 0.0298(17) 0.0341(18) 0.0283(17) -0.0057(13) 0.0081(13) -0.0010(14)
C7 0.0281(17) 0.050(2) 0.0239(17) -0.0075(14) 0.0091(13) -0.0012(15)
C8 0.0235(17) 0.082(3) 0.0307(19) -0.0153(19) 0.0086(14) -0.0037(18)
C9 0.028(2) 0.171(6) 0.038(2) -0.026(3) 0.0136(18) -0.002(3)
C10 0.031(2) 0.218(8) 0.050(3) -0.033(4) 0.016(2) 0.006(3)
C11 0.023(2) 0.191(7) 0.049(3) -0.030(4) 0.0045(18) 0.004(3)
C12 0.0254(19) 0.112(4) 0.034(2) -0.016(2) 0.0036(16) -0.005(2)
C13 0.0219(16) 0.064(3) 0.0328(19) -0.0118(17) 0.0091(14) -0.0048(16)
C14 0.0232(15) 0.0305(16) 0.0232(15) -0.0005(12) 0.0059(12) 0.0024(12)
C15 0.0386(19) 0.0357(19) 0.0264(17) -0.0073(14) 0.0079(14) -0.0060(15)
C16 0.0339(18) 0.044(2) 0.0252(17) -0.0077(14) 0.0045(13) -0.0122(15)
C17 0.0325(19) 0.060(3) 0.0308(19) -0.0047(17) -0.0005(15) -0.0022(17)
C18 0.032(2) 0.145(6) 0.059(3) -0.024(3) 0.009(2) -0.012(3)
C19 0.050(3) 0.065(3) 0.099(4) -0.005(3) 0.000(3) -0.019(2)
C20 0.048(3) 0.109(5) 0.047(3) 0.012(3) -0.013(2) -0.013(3)
C21 0.0320(17) 0.0286(17) 0.0276(17) 0.0009(13) 0.0125(13) 0.0017(13)
C22 0.0317(17) 0.0261(16) 0.0242(16) -0.0051(12) 0.0093(13) -0.0006(13)
C23 0.0322(17) 0.0351(18) 0.0273(17) -0.0028(14) 0.0077(14) -0.0010(14)
C24 0.0333(18) 0.046(2) 0.039(2) -0.0093(16) 0.0112(15) 0.0031(16)
C25 0.043(2) 0.036(2) 0.050(2) -0.0091(17) 0.0081(18) 0.0120(17)
C26 0.056(2) 0.0303(19) 0.045(2) 0.0042(16) 0.0128(19) 0.0078(17)
C27 0.041(2) 0.0306(18) 0.0357(19) 0.0010(14) 0.0134(15) 0.0001(15)
C28 0.045(2) 0.048(2) 0.039(2) 0.0082(17) 0.0214(17) 0.0014(17)
C29 0.040(2) 0.0261(17) 0.038(2) -0.0061(14) 0.0015(15) 0.0049(14)
C30 0.048(2) 0.0223(17) 0.049(2) -0.0044(15) 0.0122(18) -0.0006(15)
C31 0.099(4) 0.0225(18) 0.048(2) 0.0032(16) 0.035(2) 0.012(2)
C32 0.082(3) 0.031(2) 0.035(2) -0.0019(16) -0.009(2) 0.021(2)
C33 0.044(2) 0.035(2) 0.047(2) -0.0128(17) -0.0063(17) 0.0152(17)
C34 0.070(3) 0.043(2) 0.036(2) -0.0131(17) 0.013(2) 0.008(2)
C35 0.047(3) 0.040(2) 0.105(4) -0.016(3) 0.012(3) -0.013(2)
C36 0.180(7) 0.039(3) 0.098(4) 0.005(3) 0.095(5) -0.007(3)
C37 0.153(6) 0.063(3) 0.040(3) -0.012(2) -0.033(3) 0.043(4)
C38 0.041(3) 0.067(3) 0.122(5) -0.039(3) -0.006(3) 0.022(2)

loop_
_atom_type_symbol
_atom_type_description
_atom_type_scat_dispersion_real
_atom_type_scat_dispersion_imag
_atom_type_scat_source
C C 0.0137 0.0067 'International Tables Vol C Tables 4.2.6.8 and 6.1.1.4'
H H 0.0000 0.0000 'International Tables Vol C Tables 4.2.6.8 and 6.1.1.4'
Cl Cl 0.3281 0.5435 'International Tables Vol C Tables 4.2.6.8 and 6.1.1.4'
F F 0.0583 0.0400 'International Tables Vol C Tables 4.2.6.8 and 6.1.1.4'
Ir Ir -5.7005 5.2682 'International Tables Vol C Tables 4.2.6.8 and 6.1.1.4'
N N 0.0241 0.0134 'International Tables Vol C Tables 4.2.6.8 and 6.1.1.4'
O O 0.0389 0.0241 'International Tables Vol C Tables 4.2.6.8 and 6.1.1.4'
P P 0.2543 0.3332 'International Tables Vol C Tables 4.2.6.8 and 6.1.1.4'
Br Br -0.9338 1.0006 'International Tables Vol C Tables 4.2.6.8 and 6.1.1.4'

loop_
_geom_angle_atom_site_label_1
_geom_angle_atom_site_label_2
_geom_angle_atom_site_label_3
_geom_angle
C14 Ir1 N1 88.28(11)
C14 Ir1 C31 116.72(15)
N1 Ir1 C31 154.69(14)
C14 Ir1 C33 109.88(13)
N1 Ir1 C33 104.82(15)
C31 Ir1 C33 64.55(18)
C14 Ir1 C32 95.97(14)
N1 Ir1 C32 141.75(16)
C31 Ir1 C32 38.45(19)
C33 Ir1 C32 38.30(17)
C14 Ir1 C29 147.80(13)
N1 Ir1 C29 93.26(12)
C31 Ir1 C29 63.74(15)
C33 Ir1 C29 38.88(13)
C32 Ir1 C29 63.95(14)
C14 Ir1 C30 155.96(14)
N1 Ir1 C30 115.69(13)
C31 Ir1 C30 39.24(16)
C33 Ir1 C30 64.12(15)
C32 Ir1 C30 64.49(16)
C29 Ir1 C30 36.79(14)
C14 Ir1 Cl1 88.24(9)
N1 Ir1 Cl1 86.83(7)
C31 Ir1 Cl1 97.24(14)
C33 Ir1 Cl1 158.40(12)
C32 Ir1 Cl1 131.18(15)
C29 Ir1 Cl1 123.97(10)
C30 Ir1 Cl1 94.53(10)
F6' P1 F4' 99.2(9)
F6' P1 F2' 109.7(11)
F4' P1 F2' 92.4(9)
F6 P1 F1 102.1(6)
F6 P1 F3 95.9(4)
F1 P1 F3 90.5(5)
F6 P1 F4 91.6(5)
F1 P1 F4 92.7(6)
F3 P1 F4 171.0(5)
F6' P1 F3' 94.6(8)
F4' P1 F3' 160.8(11)
F2' P1 F3' 95.5(10)
F6 P1 F2 90.0(4)
F1 P1 F2 167.9(5)
F3 P1 F2 88.4(3)
F4 P1 F2 86.8(4)
F6' P1 F1' 84.0(8)
F4' P1 F1' 82.4(8)
F2' P1 F1' 166.0(10)
F3' P1 F1' 85.9(8)
F6 P1 F5 172.4(4)
F1 P1 F5 85.4(5)
F3 P1 F5 84.9(3)
F4 P1 F5 87.0(5)
F2 P1 F5 82.5(3)
F6' P1 F5' 164.7(10)
F4' P1 F5' 80.5(9)
F2' P1 F5' 85.6(10)
F3' P1 F5' 82.7(7)
F1' P1 F5' 80.8(9)
C7 N1 C1 105.8(3)
C7 N1 Ir1 127.5(2)
C1 N1 Ir1 126.1(2)
C14 N2 C16 111.1(3)
C14 N2 C13 128.1(3)
C16 N2 C13 119.9(3)
C14 N3 C15 111.2(3)
C14 N3 C21 128.4(3)
C15 N3 C21 120.2(3)
C7 O1 C6 105.0(3)
C6 C1 C2 120.5(3)
C6 C1 N1 107.0(3)
C2 C1 N1 132.4(3)
C1 C2 C3 118.4(3)
C1 C2 H2 120.8
C3 C2 H2 120.8
C2 C3 C4 118.8(3)
C2 C3 C17 118.5(3)
C4 C3 C17 122.7(3)
C5 C4 C3 123.2(3)
C5 C4 H4 118.4
C3 C4 H4 118.4
C6 C5 C4 115.4(3)
C6 C5 H5 122.3
C4 C5 H5 122.3
C5 C6 O1 128.2(3)
C5 C6 C1 123.5(3)
O1 C6 C1 108.3(3)
N1 C7 O1 113.9(3)
N1 C7 C8 129.5(3)
O1 C7 C8 116.2(3)
C13 C8 C9 118.6(4)
C13 C8 C7 125.4(3)
C9 C8 C7 115.9(3)
C10 C9 C8 120.3(4)
C10 C9 H9 119.8
C8 C9 H9 119.8
C11 C10 C9 120.5(4)
C11 C10 H10 119.7
C9 C10 H10 119.7
C10 C11 C12 119.9(4)
C10 C11 H11 120.0
C12 C11 H11 120.0
C11 C12 C13 119.8(4)
C11 C12 H12 120.1
C13 C12 H12 120.1
C8 C13 C12 120.8(3)
C8 C13 N2 123.4(3)
C12 C13 N2 115.6(3)
N3 C14 N2 104.1(3)
N3 C14 Ir1 129.7(2)
N2 C14 Ir1 126.2(2)
C16 C15 N3 107.1(3)
C16 C15 H15 126.4
N3 C15 H15 126.4
C15 C16 N2 106.5(3)
C15 C16 H16 126.7
N2 C16 H16 126.7
C20 C17 C18 108.6(4)
C20 C17 C3 112.5(4)
C18 C17 C3 109.4(3)
C20 C17 C19 109.7(4)
C18 C17 C19 107.2(4)
C3 C17 C19 109.3(3)
C17 C18 H18A 109.5
C17 C18 H18B 109.5
H18A C18 H18B 109.5
C17 C18 H18C 109.5
H18A C18 H18C 109.5
H18B C18 H18C 109.5
C17 C19 H19A 109.5
C17 C19 H19B 109.5
H19A C19 H19B 109.5
C17 C19 H19C 109.5
H19A C19 H19C 109.5
H19B C19 H19C 109.5
C17 C20 H20A 109.5
C17 C20 H20B 109.5
H20A C20 H20B 109.5
C17 C20 H20C 109.5
H20A C20 H20C 109.5
H20B C20 H20C 109.5
N3 C21 C22 113.5(3)
N3 C21 H21A 108.9
C22 C21 H21A 108.9
N3 C21 H21B 108.9
C22 C21 H21B 108.9
H21A C21 H21B 107.7
C27 C22 C23 119.5(3)
C27 C22 C21 121.9(3)
C23 C22 C21 118.6(3)
C24 C23 C22 118.8(3)
C24 C23 C28 120.0(3)
C22 C23 C28 121.3(3)
C25 C24 C23 121.3(3)
C25 C24 H24 119.4
C23 C24 H24 119.4
C24 C25 C26 119.7(4)
C24 C25 H25 120.1
C26 C25 H25 120.1
C27 C26 C25 119.9(4)
C27 C26 H26 120.1
C25 C26 H26 120.1
C26 C27 C22 120.8(3)
C26 C27 H27 119.6
C22 C27 H27 119.6
C23 C28 H28A 109.5
C23 C28 H28B 109.5
H28A C28 H28B 109.5
C23 C28 H28C 109.5
H28A C28 H28C 109.5
H28B C28 H28C 109.5
C30 C29 C33 109.1(4)
C30 C29 C34 127.1(4)
C33 C29 C34 123.9(4)
C30 C29 Ir1 71.9(2)
C33 C29 Ir1 68.64(19)
C34 C29 Ir1 125.6(3)
C29 C30 C31 107.0(4)
C29 C30 C35 127.7(4)
C31 C30 C35 125.3(4)
C29 C30 Ir1 71.3(2)
C31 C30 Ir1 67.9(2)
C35 C30 Ir1 127.3(3)
C32 C31 C30 108.2(4)
C32 C31 C36 127.9(5)
C30 C31 C36 123.5(5)
C32 C31 Ir1 71.6(2)
C30 C31 Ir1 72.8(2)
C36 C31 Ir1 127.0(3)
C33 C32 C31 108.0(3)
C33 C32 C37 126.3(5)
C31 C32 C37 125.7(5)
C33 C32 Ir1 70.3(2)
C31 C32 Ir1 69.9(2)
C37 C32 Ir1 127.1(3)
C32 C33 C29 107.6(4)
C32 C33 C38 126.5(4)
C29 C33 C38 124.9(4)
C32 C33 Ir1 71.4(2)
C29 C33 Ir1 72.5(2)
C38 C33 Ir1 130.3(3)
C29 C34 H34A 109.5
C29 C34 H34B 109.5
H34A C34 H34B 109.5
C29 C34 H34C 109.5
H34A C34 H34C 109.5
H34B C34 H34C 109.5
C30 C35 H35A 109.5
C30 C35 H35B 109.5
H35A C35 H35B 109.5
C30 C35 H35C 109.5
H35A C35 H35C 109.5
H35B C35 H35C 109.5
C31 C36 H36A 109.5
C31 C36 H36B 109.5
H36A C36 H36B 109.5
C31 C36 H36C 109.5
H36A C36 H36C 109.5
H36B C36 H36C 109.5
C32 C37 H37A 109.5
C32 C37 H37B 109.5
H37A C37 H37B 109.5
C32 C37 H37C 109.5
H37A C37 H37C 109.5
H37B C37 H37C 109.5
C33 C38 H38A 109.5
C33 C38 H38B 109.5
H38A C38 H38B 109.5
C33 C38 H38C 109.5
H38A C38 H38C 109.5
H38B C38 H38C 109.5

loop_
_geom_bond_atom_site_label_1
_geom_bond_atom_site_label_2
_geom_bond_distance
Ir1 C14 2.049(3)
Ir1 N1 2.110(3)
Ir1 C31 2.149(4)
Ir1 C33 2.158(4)
Ir1 C32 2.171(4)
Ir1 C29 2.209(3)
Ir1 C30 2.216(4)
Ir1 Cl1 2.4245(7)
P1 F6' 1.438(11)
P1 F6 1.478(6)
P1 F4' 1.502(14)
P1 F2' 1.513(8)
P1 F1 1.523(7)
P1 F3 1.570(4)
P1 F4 1.593(6)
P1 F3' 1.608(10)
P1 F2 1.623(4)
P1 F1' 1.633(7)
P1 F5 1.660(5)
P1 F5' 1.696(12)
N1 C7 1.301(4)
N1 C1 1.414(4)
N2 C14 1.357(4)
N2 C16 1.389(4)
N2 C13 1.436(4)
N3 C14 1.349(4)
N3 C15 1.387(4)
N3 C21 1.460(4)
O1 C7 1.358(4)
O1 C6 1.381(4)
C1 C6 1.381(5)
C1 C2 1.382(5)
C2 C3 1.396(5)
C2 H2 0.9500
C3 C4 1.409(5)
C3 C17 1.534(5)
C4 C5 1.385(5)
C4 H4 0.9500
C5 C6 1.375(5)
C5 H5 0.9500
C7 C8 1.454(5)
C8 C13 1.382(5)
C8 C9 1.402(5)
C9 C10 1.377(6)
C9 H9 0.9500
C10 C11 1.376(7)
C10 H10 0.9500
C11 C12 1.383(6)
C11 H11 0.9500
C12 C13 1.389(5)
C12 H12 0.9500
C15 C16 1.330(5)
C15 H15 0.9500
C16 H16 0.9500
C17 C20 1.523(6)
C17 C18 1.532(6)
C17 C19 1.535(7)
C18 H18A 0.9800
C18 H18B 0.9800
C18 H18C 0.9800
C19 H19A 0.9800
C19 H19B 0.9800
C19 H19C 0.9800
C20 H20A 0.9800
C20 H20B 0.9800
C20 H20C 0.9800
C21 C22 1.517(4)
C21 H21A 0.9900
C21 H21B 0.9900
C22 C27 1.390(5)
C22 C23 1.404(5)
C23 C24 1.393(5)
C23 C28 1.504(5)
C24 C25 1.381(6)
C24 H24 0.9500
C25 C26 1.386(6)
C25 H25 0.9500
C26 C27 1.383(5)
C26 H26 0.9500
C27 H27 0.9500
C28 H28A 0.9800
C28 H28B 0.9800
C28 H28C 0.9800
C29 C30 1.397(6)
C29 C33 1.454(5)
C29 C34 1.488(5)
C30 C31 1.467(6)
C30 C35 1.490(6)
C31 C32 1.423(7)
C31 C36 1.494(7)
C32 C33 1.420(7)
C32 C37 1.492(6)
C33 C38 1.500(7)
C34 H34A 0.9800
C34 H34B 0.9800
C34 H34C 0.9800
C35 H35A 0.9800
C35 H35B 0.9800
C35 H35C 0.9800
C36 H36A 0.9800
C36 H36B 0.9800
C36 H36C 0.9800
C37 H37A 0.9800
C37 H37B 0.9800
C37 H37C 0.9800
C38 H38A 0.9800
C38 H38B 0.9800
C38 H38C 0.9800
